data_7718322
loop_
_publ_author_name
'Zheng, Yujing'
'Li, Ke'
'Huang, Ling'
'Zhang, Fangfang'

_publ_section_title
;
 RbB7O10(OH)2 and NaB11O16(OH)2: alkali metal hydroxyborates with
 two-dimensional layered structures and large birefringence
;
_journal_issue 15
_journal_name_full 'Dalton Transactions'
_journal_page_first 6139
_journal_page_last 6144
_journal_paper_doi 10.1039/D5DT00426H
_journal_volume 54
_journal_year 2025
_chemical_formula_moiety '0.25(B28 H8 O48 Rb4)'
_chemical_formula_sum 'B7 H2 O12 Rb'
_chemical_formula_weight 355.16
_space_group_crystal_system monoclinic
_space_group_IT_number 15
_space_group_name_Hall '-C 2yc'
_space_group_name_H-M_alt 'C 1 2/c 1'
_atom_sites_solution_hydrogens difmap
_atom_sites_solution_primary dual
_audit_creation_date 2024-05-06
_audit_creation_method
;
Olex2 1.2
(compiled 2018.05.29 svn.r3508 for OlexSys, GUI svn.r5506)
;
_audit_update_record
;
2025-02-20 deposited with the CCDC.	2025-03-11 downloaded from the CCDC.
;
_cell_angle_alpha 90
_cell_angle_beta 98.936(7)
_cell_angle_gamma 90
_cell_formula_units_Z 4
_cell_length_a 9.0996(16)
_cell_length_b 9.4753(18)
_cell_length_c 11.653(2)
_cell_measurement_reflns_used 1352
_cell_measurement_temperature 301(2)
_cell_measurement_theta_max 26.596
_cell_measurement_theta_min 3.123
_cell_volume 992.5(3)
_computing_cell_refinement 'SAINT V8.40B (?, 2016)'
_computing_data_reduction 'SAINT V8.40B (?, 2016)'
_computing_molecular_graphics 'Olex2 (Dolomanov et al., 2009)'
_computing_publication_material 'Olex2 (Dolomanov et al., 2009)'
_computing_structure_refinement 'ShelXL (Sheldrick, 2015)'
_computing_structure_solution 'ShelXT (Sheldrick, 2015)'
_diffrn_ambient_temperature 301.0
_diffrn_measured_fraction_theta_full 1.000
_diffrn_measured_fraction_theta_max 0.999
_diffrn_measurement_device_type 'Bruker APEX-II CCD'
_diffrn_measurement_method '\f and \w scans'
_diffrn_radiation_type MoK\a
_diffrn_radiation_wavelength 0.71073
_diffrn_reflns_av_R_equivalents 0.0890
_diffrn_reflns_av_unetI/netI 0.0645
_diffrn_reflns_Laue_measured_fraction_full 1.000
_diffrn_reflns_Laue_measured_fraction_max 0.999
_diffrn_reflns_limit_h_max 11
_diffrn_reflns_limit_h_min -11
_diffrn_reflns_limit_k_max 11
_diffrn_reflns_limit_k_min -12
_diffrn_reflns_limit_l_max 15
_diffrn_reflns_limit_l_min -15
_diffrn_reflns_number 5287
_diffrn_reflns_point_group_measured_fraction_full 1.000
_diffrn_reflns_point_group_measured_fraction_max 0.999
_diffrn_reflns_theta_full 25.242
_diffrn_reflns_theta_max 27.495
_diffrn_reflns_theta_min 3.124
_diffrn_standards_number 0
_exptl_absorpt_coefficient_mu 5.053
_exptl_absorpt_correction_T_max 0.7456
_exptl_absorpt_correction_T_min 0.6211
_exptl_absorpt_correction_type multi-scan
_exptl_absorpt_process_details
'SADABS-2016/2 (Bruker,2016/2) was used for absorption correction. wR2(int) was 0.0906 before and 0.0650 after correction. The Ratio of minimum to maximum transmission is 0.8330. The \l/2 correction factor is Not present.'
_exptl_crystal_colour 'clear light colourless'
_exptl_crystal_colour_lustre clear
_exptl_crystal_colour_modifier light
_exptl_crystal_colour_primary colourless
_exptl_crystal_density_diffrn 2.377
_exptl_crystal_description block
_exptl_crystal_F_000 680
_refine_diff_density_max 0.551
_refine_diff_density_min -0.550
_refine_diff_density_rms 0.134
_refine_ls_extinction_method none
_refine_ls_goodness_of_fit_ref 1.066
_refine_ls_hydrogen_treatment refall
_refine_ls_matrix_type full
_refine_ls_number_parameters 96
_refine_ls_number_reflns 1150
_refine_ls_number_restraints 1
_refine_ls_restrained_S_all 1.066
_refine_ls_R_factor_all 0.0810
_refine_ls_R_factor_gt 0.0497
_refine_ls_shift/su_max 0.000
_refine_ls_shift/su_mean 0.000
_refine_ls_structure_factor_coef Fsqd
_refine_ls_weighting_details 'w=1/[\s^2^(Fo^2^)+(0.0305P)^2^+6.1894P] where P=(Fo^2^+2Fc^2^)/3'
_refine_ls_weighting_scheme calc
_refine_ls_wR_factor_gt 0.0962
_refine_ls_wR_factor_ref 0.1072
_reflns_Friedel_coverage 0.000
_reflns_number_gt 837
_reflns_number_total 1150
_reflns_threshold_expression 'I > 2\s(I)'
_cod_data_source_file d5dt00426h2.cif
_cod_data_source_block RbB7O10(OH)2
_cod_depositor_comments 'Adding full bibliography for 7718322--7718323.cif.'
_cod_database_code 7718322
_shelx_shelxl_version_number 2018/3
_shelx_space_group_comment
;
The symmetry employed for this shelxl refinement is uniquely defined
by the following loop, which should always be used as a source of
symmetry information in preference to the above space-group names.
They are only intended as comments.
;
_olex2_refinement_description
;
1. Restrained distances
 H007-O007
 0.95 with sigma of 0.01
;
_olex2_submission_special_instructions 'No special instructions were received'

loop_
_space_group_symop_operation_xyz
'x, y, z'
'-x, y, -z+1/2'
'x+1/2, y+1/2, z'
'-x+1/2, y+1/2, -z+1/2'
'-x, -y, -z'
'x, -y, z-1/2'
'-x+1/2, -y+1/2, -z'
'x+1/2, -y+1/2, z-1/2'

loop_
_atom_site_label
_atom_site_type_symbol
_atom_site_fract_x
_atom_site_fract_y
_atom_site_fract_z
_atom_site_U_iso_or_equiv
_atom_site_adp_type
_atom_site_occupancy
_atom_site_site_symmetry_order
_atom_site_calc_flag
_atom_site_refinement_flags_posn
_atom_site_refinement_flags_adp
_atom_site_refinement_flags_occupancy
_atom_site_disorder_assembly
_atom_site_disorder_group
Rb01 Rb 0.000000 0.18150(8) 0.250000 0.0341(3) Uani 1 2 d S T P . .
O002 O 0.1102(4) 0.3072(4) 0.7055(3) 0.0245(7) Uani 1 1 d . . . . .
O003 O 0.3315(4) 0.5879(4) 0.4562(3) 0.0268(8) Uani 1 1 d . . . . .
O004 O 0.4223(4) 0.6260(3) 0.6584(3) 0.0231(8) Uani 1 1 d . . . . .
O005 O 0.5105(4) 0.7578(4) 0.5097(3) 0.0289(8) Uani 1 1 d . . . . .
O006 O 0.2120(4) 0.4189(4) 0.5596(3) 0.0283(9) Uani 1 1 d . . . . .
O007 O 0.1323(4) 0.4559(4) 0.3594(3) 0.0366(10) Uani 1 1 d D . . . .
B008 B 0.4207(6) 0.6555(5) 0.5464(5) 0.0203(11) Uani 1 1 d . . . . .
B009 B 0.2239(6) 0.4865(6) 0.4595(5) 0.0210(11) Uani 1 1 d . . . . .
B00A B 0.1096(6) 0.3288(6) 0.5920(5) 0.0224(11) Uani 1 1 d . . . . .
B00B B 0.500000 0.7154(8) 0.750000 0.0249(18) Uani 1 2 d S T P . .
H007 H 0.140(10) 0.507(8) 0.291(4) 0.11(3) Uiso 1 1 d D . . . .

loop_
_atom_site_aniso_label
_atom_site_aniso_U_11
_atom_site_aniso_U_22
_atom_site_aniso_U_33
_atom_site_aniso_U_23
_atom_site_aniso_U_13
_atom_site_aniso_U_12
Rb01 0.0458(5) 0.0282(4) 0.0280(4) 0.000 0.0047(3) 0.000
O002 0.0283(18) 0.0215(17) 0.0229(17) -0.0007(15) 0.0017(14) -0.0057(15)
O003 0.0273(18) 0.0298(19) 0.0231(19) -0.0015(15) 0.0035(15) -0.0151(15)
O004 0.0302(19) 0.0178(16) 0.0224(18) 0.0000(14) 0.0081(15) -0.0045(14)
O005 0.0349(19) 0.0312(19) 0.0200(18) 0.0024(16) 0.0026(15) -0.0176(16)
O006 0.0270(19) 0.032(2) 0.025(2) 0.0029(16) 0.0013(16) -0.0114(16)
O007 0.044(2) 0.036(2) 0.027(2) 0.0027(18) -0.0043(18) -0.0188(19)
B008 0.020(3) 0.019(3) 0.023(3) -0.001(2) 0.006(2) -0.002(2)
B009 0.021(3) 0.017(3) 0.024(3) -0.002(2) 0.001(2) 0.001(2)
B00A 0.021(3) 0.021(3) 0.025(3) -0.003(2) 0.004(2) -0.001(2)
B00B 0.024(4) 0.025(4) 0.026(4) 0.000 0.004(3) 0.000

loop_
_atom_type_symbol
_atom_type_description
_atom_type_scat_dispersion_real
_atom_type_scat_dispersion_imag
_atom_type_scat_source
B B 0.0013 0.0007 'International Tables Vol C Tables 4.2.6.8 and 6.1.1.4'
H H 0.0000 0.0000 'International Tables Vol C Tables 4.2.6.8 and 6.1.1.4'
O O 0.0106 0.0060 'International Tables Vol C Tables 4.2.6.8 and 6.1.1.4'
Rb Rb -0.9393 2.9676 'International Tables Vol C Tables 4.2.6.8 and 6.1.1.4'

loop_
_geom_angle_atom_site_label_1
_geom_angle_atom_site_label_2
_geom_angle_atom_site_label_3
_geom_angle
_geom_angle_site_symmetry_1
_geom_angle_site_symmetry_3
_geom_angle_publ_flag
O002 Rb01 O002 176.51(12) 7_556 8_455 ?
O003 Rb01 O002 61.55(8) 3_445 8_455 ?
O003 Rb01 O002 119.57(8) 4_545 8_455 ?
O003 Rb01 O002 61.55(8) 4_545 7_556 ?
O003 Rb01 O002 119.57(8) 3_445 7_556 ?
O003 Rb01 O003 147.53(13) 4_545 3_445 ?
O003 Rb01 O006 80.60(9) 4_545 8_455 ?
O003 Rb01 O006 80.60(9) 3_445 7_556 ?
O003 Rb01 O006 90.12(9) 3_445 8_455 ?
O003 Rb01 O006 90.12(9) 4_545 7_556 ?
O004 Rb01 O002 104.32(8) 8_455 7_556 ?
O004 Rb01 O002 104.31(8) 7_556 8_455 ?
O004 Rb01 O002 79.00(8) 8_455 8_455 ?
O004 Rb01 O002 79.00(8) 7_556 7_556 ?
O004 Rb01 O003 83.60(9) 8_455 3_445 ?
O004 Rb01 O003 66.01(9) 8_455 4_545 ?
O004 Rb01 O003 83.60(9) 7_556 4_545 ?
O004 Rb01 O003 66.01(9) 7_556 3_445 ?
O004 Rb01 O004 44.26(12) 8_455 7_556 ?
O004 Rb01 O006 94.25(9) 7_556 8_455 ?
O004 Rb01 O006 52.53(9) 7_556 7_556 ?
O004 Rb01 O006 52.53(9) 8_455 8_455 ?
O004 Rb01 O006 94.25(9) 8_455 7_556 ?
O005 Rb01 O002 90.83(9) 4_545 7_556 ?
O005 Rb01 O002 88.36(9) 4_545 8_455 ?
O005 Rb01 O002 88.36(9) 3_445 7_556 ?
O005 Rb01 O002 90.83(9) 3_445 8_455 ?
O005 Rb01 O003 149.34(9) 3_445 4_545 ?
O005 Rb01 O003 149.34(9) 4_545 3_445 ?
O005 Rb01 O003 43.14(8) 4_545 4_545 ?
O005 Rb01 O003 43.14(8) 3_445 3_445 ?
O005 Rb01 O004 85.04(9) 4_545 8_455 ?
O005 Rb01 O004 121.25(9) 4_545 7_556 ?
O005 Rb01 O004 85.04(9) 3_445 7_556 ?
O005 Rb01 O004 121.25(9) 3_445 8_455 ?
O005 Rb01 O005 153.01(14) 3_445 4_545 ?
O005 Rb01 O006 128.67(9) 3_445 8_455 ?
O005 Rb01 O006 128.67(9) 4_545 7_556 ?
O005 Rb01 O006 60.64(10) 4_545 8_455 ?
O005 Rb01 O006 60.64(10) 3_445 7_556 ?
O006 Rb01 O002 39.63(8) 8_455 8_455 ?
O006 Rb01 O002 39.63(8) 7_556 7_556 ?
O006 Rb01 O002 141.98(8) 7_556 8_455 ?
O006 Rb01 O002 141.98(8) 8_455 7_556 ?
O006 Rb01 O006 146.47(12) 8_455 7_556 ?
O007 Rb01 O002 65.73(10) . 7_556 ?
O007 Rb01 O002 111.06(10) . 8_455 ?
O007 Rb01 O002 111.06(10) 2 7_556 ?
O007 Rb01 O002 65.73(10) 2 8_455 ?
O007 Rb01 O003 97.30(10) 2 4_545 ?
O007 Rb01 O003 97.30(10) . 3_445 ?
O007 Rb01 O003 110.39(10) . 4_545 ?
O007 Rb01 O003 110.38(10) 2 3_445 ?
O007 Rb01 O004 169.07(10) . 8_455 ?
O007 Rb01 O004 169.07(10) 2 7_556 ?
O007 Rb01 O004 126.36(10) 2 8_455 ?
O007 Rb01 O004 126.36(10) . 7_556 ?
O007 Rb01 O005 99.16(10) . 4_545 ?
O007 Rb01 O005 56.23(9) 2 4_545 ?
O007 Rb01 O005 99.16(10) 2 3_445 ?
O007 Rb01 O005 56.22(9) . 3_445 ?
O007 Rb01 O006 75.22(10) 2 8_455 ?
O007 Rb01 O006 138.19(10) 2 7_556 ?
O007 Rb01 O006 138.19(10) . 8_455 ?
O007 Rb01 O006 75.22(10) . 7_556 ?
O007 Rb01 O007 63.59(15) 2 . ?
B00A O002 Rb01 89.4(3) . 7_556 ?
B00A O002 B00B 122.5(3) . 3_445 ?
B00B O002 Rb01 133.7(2) 3_445 7_556 ?
B008 O003 Rb01 98.7(3) . 3 ?
B009 O003 Rb01 130.2(3) . 3 ?
B009 O003 B008 129.7(4) . . ?
B008 O004 Rb01 119.6(3) . 7_556 ?
B008 O004 B00B 121.8(4) . . ?
B00B O004 Rb01 103.4(3) . 7_556 ?
B008 O005 Rb01 102.0(3) . 3 ?
B008 O005 B00A 118.7(4) . 3 ?
B00A O005 Rb01 135.1(3) 3 3 ?
B009 O006 Rb01 123.8(3) . 7_556 ?
B009 O006 B00A 133.5(4) . . ?
B00A O006 Rb01 98.0(3) . 7_556 ?
B009 O007 Rb01 133.6(3) . . ?
O003 B008 Rb01 59.3(2) . 3 ?
O004 B008 Rb01 165.6(3) . 3 ?
O004 B008 O003 124.3(4) . . ?
O004 B008 O005 122.3(4) . . ?
O005 B008 Rb01 56.2(2) . 3 ?
O005 B008 O003 113.4(4) . . ?
O006 B009 O003 120.5(4) . . ?
O006 B009 O007 121.4(5) . . ?
O007 B009 O003 118.1(4) . . ?
O002 B00A Rb01 69.6(3) . 7_556 ?
O002 B00A O005 120.9(5) . 3_445 ?
O002 B00A O006 118.2(4) . . ?
O005 B00A Rb01 142.6(3) 3_445 7_556 ?
O006 B00A Rb01 60.9(2) . 7_556 ?
O006 B00A O005 120.9(5) . 3_445 ?
O002 B00B Rb01 126.0(3) 3 7_556 ?
O002 B00B Rb01 126.0(3) 4_556 7_556 ?
O002 B00B O002 108.0(6) 3 4_556 ?
O004 B00B Rb01 54.4(3) . 7_556 ?
O004 B00B Rb01 54.4(3) 2_656 7_556 ?
O004 B00B O002 108.69(19) 2_656 3 ?
O004 B00B O002 111.28(18) . 3 ?
O004 B00B O002 108.69(19) . 4_556 ?
O004 B00B O002 111.28(18) 2_656 4_556 ?
O004 B00B O004 108.9(6) 2_656 . ?

loop_
_geom_bond_atom_site_label_1
_geom_bond_atom_site_label_2
_geom_bond_distance
_geom_bond_site_symmetry_2
_geom_bond_publ_flag
Rb01 O002 3.506(3) 8_455 ?
Rb01 O002 3.506(3) 7_556 ?
Rb01 O003 3.171(3) 4_545 ?
Rb01 O003 3.171(3) 3_445 ?
Rb01 O004 3.146(3) 8_455 ?
Rb01 O004 3.146(3) 7_556 ?
Rb01 O005 3.099(4) 3_445 ?
Rb01 O005 3.099(4) 4_545 ?
Rb01 O006 3.300(3) 8_455 ?
Rb01 O006 3.300(3) 7_556 ?
Rb01 O007 3.060(4) . ?
Rb01 O007 3.060(4) 2 ?
O002 B00A 1.337(7) . ?
O002 B00B 1.480(6) 3_445 ?
O003 B008 1.381(6) . ?
O003 B009 1.377(6) . ?
O004 B008 1.332(6) . ?
O004 B00B 1.457(6) . ?
O005 B008 1.379(6) . ?
O005 B00A 1.384(6) 3 ?
O006 B009 1.350(6) . ?
O006 B00A 1.360(6) . ?
O007 B009 1.355(6) . ?
